data_7042436
loop_
_publ_author_name
'Nissinen, V. H.'
'Koshevoy, I. O.'
'Pakkanen, T. T.'

_publ_section_title
;
 Crystalline magnesium chloride-electron donor complexes: new support
 materials for Ziegler-Natta catalysts.
;
_journal_issue 13
_journal_name_full 'Dalton transactions (Cambridge, England : 2003)'
_journal_page_first 4452
_journal_page_last 4460
_journal_paper_doi 10.1039/c7dt00193b
_journal_volume 46
_journal_year 2017
_chemical_formula_moiety 'C4 H10 Cl2 Mg O2'
_chemical_formula_sum 'C4 H10 Cl2 Mg O2'
_chemical_formula_weight 185.33
_space_group_crystal_system monoclinic
_space_group_IT_number 15
_space_group_name_Hall '-C 2yc'
_space_group_name_H-M_alt 'C 1 2/c 1'
_symmetry_space_group_name_Hall '-C 2yc'
_symmetry_space_group_name_H-M 'C 1 2/c 1'
_atom_sites_solution_hydrogens geom
_audit_creation_method SHELXL-2014/6
_audit_update_record
;
2017-01-15 deposited with the CCDC.
2017-03-10 downloaded from the CCDC.
;
_cell_angle_alpha 90
_cell_angle_beta 104.5400(10)
_cell_angle_gamma 90
_cell_formula_units_Z 8
_cell_length_a 9.2117(4)
_cell_length_b 13.5279(4)
_cell_length_c 13.0025(4)
_cell_measurement_reflns_used 9749
_cell_measurement_temperature 120(2)
_cell_measurement_theta_max 37.52
_cell_measurement_theta_min 2.74
_cell_volume 1568.41(10)
_computing_cell_refinement 'SAINT (Bruker AXS, 2009)'
_computing_data_collection 'APEX2 (Bruker AXS, 2010)'
_computing_data_reduction 'SAINT (Bruker AXS, 2009)'
_computing_molecular_graphics 'Diamond v.3.2g (Brandenburg, 2011)'
_computing_publication_material 'SHELXL-2014 (Sheldrick, 2014)'
_computing_structure_refinement 'SHELXL-2014/6 (Sheldrick, 2014)'
_computing_structure_solution 'SHELXS-2013 (Sheldrick, 2013)'
_diffrn_ambient_temperature 120(2)
_diffrn_detector_area_resol_mean 16
_diffrn_measured_fraction_theta_full 1.000
_diffrn_measured_fraction_theta_max 1.000
_diffrn_measurement_device '62mm x 62mm CCD camera on \k-goniostat'
_diffrn_measurement_device_type 'Bruker KAPPA APEX II DUO CCD'
_diffrn_measurement_method '\f scans and \w scans with \k offset'
_diffrn_radiation_monochromator 'curved graphite crystal'
_diffrn_radiation_source 'fine-focus sealed tube'
_diffrn_radiation_type MoK\a
_diffrn_radiation_wavelength 0.71073
_diffrn_reflns_av_R_equivalents 0.0202
_diffrn_reflns_av_unetI/netI 0.0078
_diffrn_reflns_Laue_measured_fraction_full 1.000
_diffrn_reflns_Laue_measured_fraction_max 1.000
_diffrn_reflns_limit_h_max 15
_diffrn_reflns_limit_h_min -15
_diffrn_reflns_limit_k_max 22
_diffrn_reflns_limit_k_min -22
_diffrn_reflns_limit_l_max 21
_diffrn_reflns_limit_l_min -21
_diffrn_reflns_number 51157
_diffrn_reflns_point_group_measured_fraction_full 1.000
_diffrn_reflns_point_group_measured_fraction_max 1.000
_diffrn_reflns_theta_full 25.242
_diffrn_reflns_theta_max 36.490
_diffrn_reflns_theta_min 2.736
_exptl_absorpt_coefficient_mu 0.836
_exptl_absorpt_correction_T_max 0.926
_exptl_absorpt_correction_T_min 0.893
_exptl_absorpt_correction_type multi-scan
_exptl_absorpt_process_details 'SADABS (Sheldrick, 2008)'
_exptl_crystal_colour colorless
_exptl_crystal_density_diffrn 1.570
_exptl_crystal_description block
_exptl_crystal_F_000 768
_exptl_crystal_size_max 0.139
_exptl_crystal_size_mid 0.123
_exptl_crystal_size_min 0.093
_refine_diff_density_max 0.629
_refine_diff_density_min -0.393
_refine_diff_density_rms 0.057
_refine_ls_extinction_method none
_refine_ls_goodness_of_fit_ref 1.065
_refine_ls_hydrogen_treatment constr
_refine_ls_matrix_type full
_refine_ls_number_parameters 82
_refine_ls_number_reflns 3854
_refine_ls_number_restraints 0
_refine_ls_restrained_S_all 1.065
_refine_ls_R_factor_all 0.0201
_refine_ls_R_factor_gt 0.0179
_refine_ls_shift/su_max 0.001
_refine_ls_shift/su_mean 0.000
_refine_ls_structure_factor_coef Fsqd
_refine_ls_weighting_details 'w=1/[\s^2^(Fo^2^)+(0.0256P)^2^+0.8070P] where P=(Fo^2^+2Fc^2^)/3'
_refine_ls_weighting_scheme calc
_refine_ls_wR_factor_gt 0.0493
_refine_ls_wR_factor_ref 0.0504
_reflns_Friedel_coverage 0.000
_reflns_number_gt 3588
_reflns_number_total 3854
_reflns_threshold_expression 'I > 2\s(I)'
_cod_data_source_file c7dt00193b2.cif
_cod_data_source_block dme
_cod_depositor_comments 'Adding full bibliography for 7042435--7042437.cif.'
_cod_database_code 7042436
_shelx_space_group_comment
;
The symmetry employed for this shelxl refinement is uniquely defined
by the following loop, which should always be used as a source of
symmetry information in preference to the above space-group names.
They are only intended as comments.
;
_shelx_estimated_absorpt_t_min 0.893
_shelx_estimated_absorpt_t_max 0.926
_shelxl_version_number 2014/6

loop_
_space_group_symop_operation_xyz
'x, y, z'
'-x, y, -z+1/2'
'x+1/2, y+1/2, z'
'-x+1/2, y+1/2, -z+1/2'
'-x, -y, -z'
'x, -y, z-1/2'
'-x+1/2, -y+1/2, -z'
'x+1/2, -y+1/2, z-1/2'

loop_
_atom_site_label
_atom_site_type_symbol
_atom_site_fract_x
_atom_site_fract_y
_atom_site_fract_z
_atom_site_U_iso_or_equiv
_atom_site_adp_type
_atom_site_occupancy
_atom_site_site_symmetry_order
_atom_site_calc_flag
_atom_site_refinement_flags_posn
_atom_site_refinement_flags_adp
C1 C 0.88255(7) 0.55320(5) 0.10321(6) 0.01777(11) Uani 1 1 d . .
H1A H 0.8453 0.4940 0.0615 0.027 Uiso 1 1 calc R U
H1B H 0.9583 0.5855 0.0737 0.027 Uiso 1 1 calc R U
H1C H 0.9275 0.5344 0.1771 0.027 Uiso 1 1 calc R U
C2 C 0.80703(7) 0.70924(5) 0.15909(5) 0.01565(10) Uani 1 1 d . .
H2A H 0.8945 0.7389 0.1393 0.019 Uiso 1 1 calc R U
H2B H 0.8349 0.6950 0.2362 0.019 Uiso 1 1 calc R U
C3 C 0.67476(8) 0.77791(5) 0.13146(6) 0.01676(11) Uani 1 1 d . .
H3A H 0.6934 0.8369 0.1780 0.020 Uiso 1 1 calc R U
H3B H 0.6569 0.8000 0.0567 0.020 Uiso 1 1 calc R U
C4 C 0.41255(8) 0.78234(5) 0.11487(5) 0.01664(11) Uani 1 1 d . .
H4A H 0.3275 0.7440 0.1260 0.025 Uiso 1 1 calc R U
H4B H 0.4238 0.8429 0.1576 0.025 Uiso 1 1 calc R U
H4C H 0.3946 0.7997 0.0395 0.025 Uiso 1 1 calc R U
Mg1 Mg 0.54768(2) 0.56887(2) 0.12297(2) 0.00952(4) Uani 1 1 d . .
Cl1 Cl 0.57864(2) 0.39885(2) 0.06891(2) 0.01142(3) Uani 1 1 d . .
Cl2 Cl 0.31652(2) 0.54382(2) 0.18331(2) 0.01109(3) Uani 1 1 d . .
O1 O 0.76041(5) 0.62014(3) 0.09928(4) 0.01247(8) Uani 1 1 d . .
O2 O 0.54713(5) 0.72439(3) 0.14646(4) 0.01214(7) Uani 1 1 d . .

loop_
_atom_site_aniso_label
_atom_site_aniso_U_11
_atom_site_aniso_U_22
_atom_site_aniso_U_33
_atom_site_aniso_U_23
_atom_site_aniso_U_13
_atom_site_aniso_U_12
C1 0.0122(2) 0.0197(3) 0.0213(3) 0.0032(2) 0.0040(2) 0.0038(2)
C2 0.0146(2) 0.0157(2) 0.0167(3) -0.0002(2) 0.00390(19) -0.00471(19)
C3 0.0200(3) 0.0115(2) 0.0202(3) 0.0021(2) 0.0075(2) -0.0026(2)
C4 0.0184(3) 0.0129(2) 0.0173(3) 0.00128(19) 0.0020(2) 0.0053(2)
Mg1 0.00986(9) 0.00926(9) 0.00957(9) 0.00007(7) 0.00272(7) 0.00042(6)
Cl1 0.01386(6) 0.00969(5) 0.01000(5) 0.00004(4) 0.00169(4) 0.00237(4)
Cl2 0.00964(5) 0.01355(6) 0.01013(5) -0.00178(4) 0.00259(4) -0.00110(4)
O1 0.01042(17) 0.01274(18) 0.01437(18) 0.00047(14) 0.00337(14) -0.00016(13)
O2 0.01339(17) 0.00892(16) 0.01391(18) 0.00118(14) 0.00304(14) 0.00025(13)

loop_
_atom_type_symbol
_atom_type_description
_atom_type_scat_dispersion_real
_atom_type_scat_dispersion_imag
_atom_type_scat_source
C C 0.0033 0.0016 'International Tables Vol C Tables 4.2.6.8 and 6.1.1.4'
H H 0.0000 0.0000 'International Tables Vol C Tables 4.2.6.8 and 6.1.1.4'
Mg Mg 0.0486 0.0363 'International Tables Vol C Tables 4.2.6.8 and 6.1.1.4'
Cl Cl 0.1484 0.1585 'International Tables Vol C Tables 4.2.6.8 and 6.1.1.4'
O O 0.0106 0.0060 'International Tables Vol C Tables 4.2.6.8 and 6.1.1.4'

loop_
_geom_angle_atom_site_label_1
_geom_angle_atom_site_label_2
_geom_angle_atom_site_label_3
_geom_angle
_geom_angle_site_symmetry_1
_geom_angle_site_symmetry_3
O1 C1 H1A 109.5 . .
O1 C1 H1B 109.5 . .
H1A C1 H1B 109.5 . .
O1 C1 H1C 109.5 . .
H1A C1 H1C 109.5 . .
H1B C1 H1C 109.5 . .
O1 C2 C3 105.92(5) . .
O1 C2 H2A 110.6 . .
C3 C2 H2A 110.6 . .
O1 C2 H2B 110.6 . .
C3 C2 H2B 110.6 . .
H2A C2 H2B 108.7 . .
O2 C3 C2 107.37(5) . .
O2 C3 H3A 110.2 . .
C2 C3 H3A 110.2 . .
O2 C3 H3B 110.2 . .
C2 C3 H3B 110.2 . .
H3A C3 H3B 108.5 . .
O2 C4 H4A 109.5 . .
O2 C4 H4B 109.5 . .
H4A C4 H4B 109.5 . .
O2 C4 H4C 109.5 . .
H4A C4 H4C 109.5 . .
H4B C4 H4C 109.5 . .
O2 Mg1 O1 74.879(19) . .
O2 Mg1 Cl1 167.899(17) . .
O1 Mg1 Cl1 94.887(15) . .
O2 Mg1 Cl2 93.255(15) . .
O1 Mg1 Cl2 165.677(17) . .
Cl1 Mg1 Cl2 97.729(9) . .
O2 Mg1 Cl1 87.332(15) . 5_665
O1 Mg1 Cl1 90.753(15) . 5_665
Cl1 Mg1 Cl1 86.349(8) . 5_665
Cl2 Mg1 Cl1 96.775(9) . 5_665
O2 Mg1 Cl2 90.452(15) . 2_655
O1 Mg1 Cl2 86.900(15) . 2_655
Cl1 Mg1 Cl2 95.499(9) . 2_655
Cl2 Mg1 Cl2 85.174(8) . 2_655
Cl1 Mg1 Cl2 177.125(11) 5_665 2_655
O2 Mg1 Mg1 128.942(17) . 5_665
O1 Mg1 Mg1 93.825(15) . 5_665
Cl1 Mg1 Mg1 43.930(6) . 5_665
Cl2 Mg1 Mg1 99.957(10) . 5_665
Cl1 Mg1 Mg1 42.419(6) 5_665 5_665
Cl2 Mg1 Mg1 139.384(11) 2_655 5_665
O2 Mg1 Mg1 81.908(14) . 2_655
O1 Mg1 Mg1 124.247(16) . 2_655
Cl1 Mg1 Mg1 109.559(6) . 2_655
Cl2 Mg1 Mg1 44.376(6) . 2_655
Cl1 Mg1 Mg1 138.346(11) 5_665 2_655
Cl2 Mg1 Mg1 42.901(6) 2_655 2_655
Mg1 Mg1 Mg1 138.220(9) 5_665 2_655
Mg1 Cl1 Mg1 93.651(8) . 5_665
Mg1 Cl2 Mg1 92.723(8) . 2_655
C1 O1 C2 112.58(5) . .
C1 O1 Mg1 121.36(4) . .
C2 O1 Mg1 110.37(4) . .
C3 O2 C4 111.31(5) . .
C3 O2 Mg1 116.62(4) . .
C4 O2 Mg1 122.13(4) . .

loop_
_geom_bond_atom_site_label_1
_geom_bond_atom_site_label_2
_geom_bond_distance
_geom_bond_site_symmetry_2
C1 O1 1.4353(8) .
C1 H1A 0.9800 .
C1 H1B 0.9800 .
C1 H1C 0.9800 .
C2 O1 1.4402(8) .
C2 C3 1.5023(10) .
C2 H2A 0.9900 .
C2 H2B 0.9900 .
C3 O2 1.4350(8) .
C3 H3A 0.9900 .
C3 H3B 0.9900 .
C4 O2 1.4369(8) .
C4 H4A 0.9800 .
C4 H4B 0.9800 .
C4 H4C 0.9800 .
Mg1 O2 2.1261(5) .
Mg1 O1 2.1723(5) .
Mg1 Cl1 2.4426(3) .
Mg1 Cl2 2.4705(3) .
Mg1 Cl1 2.5123(3) 5_665
Mg1 Cl2 2.5382(3) 2_655
Mg1 Mg1 3.6138(4) 5_665
Mg1 Mg1 3.6251(4) 2_655
Cl1 Mg1 2.5122(3) 5_665
Cl2 Mg1 2.5381(3) 2_655
